data_7238159
loop_
_publ_author_name
'Ji, Chang-Chun'
'Li, Jing'
'Li, Yi-Zhi'
'Guo, Zi-Jian'
'Zheng, He-Gen'

_publ_section_title
;
 Eight new complexes based on flexible multicarboxylate ligands:
 synthesis, structures and properties
;
_journal_issue 10
_journal_name_full CrystEngComm
_journal_page_first 3183
_journal_paper_doi 10.1039/b926324a
_journal_volume 12
_journal_year 2010
_chemical_formula_moiety 'C16 H14 Cd O7'
_chemical_formula_sum 'C16 H14 Cd O7'
_chemical_formula_weight 430.67
_space_group_IT_number 2
_space_group_name_Hall '-P 1'
_space_group_name_H-M_alt 'P -1'
_symmetry_cell_setting triclinic
_symmetry_space_group_name_Hall '-P 1'
_symmetry_space_group_name_H-M 'P -1'
_atom_sites_solution_hydrogens geom
_atom_sites_solution_primary direct
_atom_sites_solution_secondary difmap
_audit_creation_method SHELXL-97
_cell_angle_alpha 77.892(3)
_cell_angle_beta 87.069(4)
_cell_angle_gamma 88.392(4)
_cell_formula_units_Z 2
_cell_length_a 6.1081(11)
_cell_length_b 7.8775(15)
_cell_length_c 15.452(3)
_cell_measurement_reflns_used 1088
_cell_measurement_temperature 293(2)
_cell_measurement_theta_max 23.496
_cell_measurement_theta_min 2.645
_cell_volume 725.9(2)
_computing_cell_refinement SMART
_computing_data_collection 'SMART (Bruker, 2000)'
_computing_data_reduction 'SAINT (Bruker, 2000)'
_computing_molecular_graphics SHELXTL
_computing_publication_material SHELXTL
_computing_structure_refinement SHELXTL
_computing_structure_solution 'SHELXTL (Bruker, 2000)'
_diffrn_ambient_temperature 293(2)
_diffrn_measured_fraction_theta_full 0.980
_diffrn_measured_fraction_theta_max 0.980
_diffrn_measurement_device_type 'Bruker Smart Apex CCD'
_diffrn_measurement_method 'phi and omega scans'
_diffrn_radiation_monochromator graphite
_diffrn_radiation_source 'fine-focus sealed tube'
_diffrn_radiation_type MoK\a
_diffrn_radiation_wavelength 0.71073
_diffrn_reflns_av_R_equivalents 0.0611
_diffrn_reflns_av_sigmaI/netI 0.0922
_diffrn_reflns_limit_h_max 7
_diffrn_reflns_limit_h_min -4
_diffrn_reflns_limit_k_max 9
_diffrn_reflns_limit_k_min -9
_diffrn_reflns_limit_l_max 18
_diffrn_reflns_limit_l_min -15
_diffrn_reflns_number 3649
_diffrn_reflns_theta_full 25.00
_diffrn_reflns_theta_max 25.00
_diffrn_reflns_theta_min 2.64
_exptl_absorpt_coefficient_mu 1.543
_exptl_absorpt_correction_T_max 0.781
_exptl_absorpt_correction_T_min 0.757
_exptl_absorpt_correction_type multi-scan
_exptl_absorpt_process_details 'SADABS; Bruker, 2000'
_exptl_crystal_colour colorless
_exptl_crystal_density_diffrn 1.970
_exptl_crystal_density_method 'not measured'
_exptl_crystal_description prism
_exptl_crystal_F_000 428
_exptl_crystal_size_max 0.18
_exptl_crystal_size_mid 0.16
_exptl_crystal_size_min 0.16
_refine_diff_density_max 0.926
_refine_diff_density_min -0.650
_refine_diff_density_rms 0.110
_refine_ls_extinction_method none
_refine_ls_goodness_of_fit_ref 1.001
_refine_ls_hydrogen_treatment constr
_refine_ls_matrix_type full
_refine_ls_number_parameters 217
_refine_ls_number_reflns 2508
_refine_ls_number_restraints 4
_refine_ls_restrained_S_all 1.003
_refine_ls_R_factor_all 0.0618
_refine_ls_R_factor_gt 0.0468
_refine_ls_shift/su_max 0.001
_refine_ls_shift/su_mean 0.000
_refine_ls_structure_factor_coef Fsqd
_refine_ls_weighting_details 'calc w=1/[\s^2^(Fo^2^)+(0.0090P)^2^+0.0000P] where P=(Fo^2^+2Fc^2^)/3'
_refine_ls_weighting_scheme calc
_refine_ls_wR_factor_gt 0.0776
_refine_ls_wR_factor_ref 0.0821
_reflns_number_gt 1971
_reflns_number_total 2508
_reflns_threshold_expression >2sigma(I)
_cod_data_source_file b926324a.txt
_cod_data_source_block 90107am
_cod_depositor_comments
;
The following automatic conversions were performed:

data item '_symmetry_cell_setting' value 'Triclinic' was changed to
'triclinic' in accordance with the
/home/saulius/struct/COD-crude-data/automatic-downloads/DataCite-retrospective/RSC/depositions/lib/dictionaries/cif_core.dic
dictionary named 'cif_core.dic' version 2.4.2 last updated on
2011-04-26.

Automatic conversion script
Id: cif_fix_values 6909 2019-04-08 15:41:33Z antanas 
;
_cod_original_sg_symbol_H-M P-1
_cod_database_code 7238159

loop_
_symmetry_equiv_pos_as_xyz
'x, y, z'
'-x, -y, -z'

loop_
_atom_site_label
_atom_site_type_symbol
_atom_site_fract_x
_atom_site_fract_y
_atom_site_fract_z
_atom_site_U_iso_or_equiv
_atom_site_adp_type
_atom_site_occupancy
_atom_site_symmetry_multiplicity
_atom_site_calc_flag
_atom_site_refinement_flags
C1 C 0.1455(10) 0.6491(8) 0.1201(4) 0.0388(16) Uani 1 1 d U
C2 C -0.0060(10) 0.5118(8) 0.1658(4) 0.057(2) Uani 1 1 d .
H2A H -0.0333 0.4347 0.1263 0.068 Uiso 1 1 calc R
H2B H 0.0626 0.4439 0.2174 0.068 Uiso 1 1 calc R
C3 C -0.2728(10) 0.5571(8) 0.2806(4) 0.0396(16) Uani 1 1 d .
C4 C -0.4641(10) 0.6395(9) 0.2989(4) 0.053(2) Uani 1 1 d .
H4 H -0.5361 0.7119 0.2532 0.063 Uiso 1 1 calc R
C5 C -0.5507(10) 0.6160(9) 0.3842(4) 0.0502(19) Uani 1 1 d .
H5 H -0.6820 0.6725 0.3948 0.060 Uiso 1 1 calc R
C6 C -0.4518(9) 0.5133(7) 0.4538(4) 0.0336(15) Uani 1 1 d .
C7 C -0.2573(10) 0.4373(9) 0.4344(4) 0.057(2) Uani 1 1 d .
H7 H -0.1816 0.3702 0.4806 0.068 Uiso 1 1 calc R
C8 C -0.1675(11) 0.4554(9) 0.3489(4) 0.054(2) Uani 1 1 d .
H8 H -0.0365 0.3987 0.3382 0.065 Uiso 1 1 calc R
C9 C 0.7196(9) 1.0967(7) 0.1171(4) 0.0303(14) Uani 1 1 d .
C10 C 0.5975(9) 1.1519(8) 0.1941(3) 0.0364(16) Uani 1 1 d .
H10A H 0.6750 1.1088 0.2478 0.044 Uiso 1 1 calc R
H10B H 0.5915 1.2777 0.1840 0.044 Uiso 1 1 calc R
C11 C 0.2777(9) 1.0710(7) 0.2890(3) 0.0258(12) Uani 1 1 d U
C12 C 0.0947(8) 0.9709(7) 0.3051(3) 0.0300(14) Uani 1 1 d .
H12 H 0.0437 0.9204 0.2608 0.036 Uiso 1 1 calc R
C13 C -0.0140(9) 0.9451(7) 0.3873(3) 0.0303(13) Uani 1 1 d U
H13 H -0.1393 0.8780 0.3971 0.036 Uiso 1 1 calc R
C14 C 0.0571(9) 1.0153(7) 0.4552(3) 0.0276(13) Uani 1 1 d U
C15 C 0.2429(9) 1.1158(8) 0.4366(4) 0.0403(16) Uani 1 1 d .
H15 H 0.2965 1.1655 0.4806 0.048 Uiso 1 1 calc R
C16 C 0.3511(10) 1.1439(8) 0.3537(3) 0.0395(16) Uani 1 1 d U
H16 H 0.4744 1.2131 0.3426 0.047 Uiso 1 1 calc R
Cd1 Cd 0.24138(7) 1.04402(6) 0.05942(3) 0.03863(18) Uani 1 1 d U
O1 O -0.2093(7) 0.5817(6) 0.1929(3) 0.0560(13) Uani 1 1 d .
O2 O 0.3802(6) 1.0866(5) 0.2051(2) 0.0341(9) Uani 1 1 d U
O3 O 0.1030(7) 0.8007(6) 0.1261(3) 0.0654(15) Uani 1 1 d .
O4 O 0.3086(7) 0.5966(6) 0.0811(3) 0.0585(14) Uani 1 1 d U
O5 O 0.9140(6) 1.1443(5) 0.1041(2) 0.0416(11) Uani 1 1 d .
O6 O 0.6192(6) 1.0131(5) 0.0705(2) 0.0369(10) Uani 1 1 d .
O7 O 0.3031(7) 1.3199(5) 0.0052(3) 0.0495(12) Uani 1 1 d .
H7B H 0.4419 1.3159 0.0079 0.059 Uiso 1 1 d R
H7A H 0.2750 1.3919 0.0385 0.059 Uiso 1 1 d R

loop_
_atom_site_aniso_label
_atom_site_aniso_U_11
_atom_site_aniso_U_22
_atom_site_aniso_U_33
_atom_site_aniso_U_23
_atom_site_aniso_U_13
_atom_site_aniso_U_12
C1 0.041(4) 0.042(4) 0.037(4) -0.020(3) 0.012(3) -0.007(3)
C2 0.049(5) 0.050(5) 0.063(5) -0.004(4) 0.037(4) 0.006(4)
C3 0.031(4) 0.036(4) 0.051(4) -0.011(3) 0.013(3) -0.006(3)
C4 0.047(5) 0.056(5) 0.044(4) 0.010(4) 0.008(3) 0.015(4)
C5 0.041(4) 0.058(5) 0.045(4) -0.002(4) 0.009(3) 0.024(4)
C6 0.032(4) 0.032(4) 0.039(4) -0.014(3) 0.000(3) 0.000(3)
C7 0.049(5) 0.081(6) 0.040(4) -0.013(4) -0.006(3) 0.032(4)
C8 0.036(4) 0.072(5) 0.054(5) -0.017(4) 0.006(3) 0.024(4)
C9 0.028(4) 0.033(4) 0.026(3) 0.000(3) 0.004(3) 0.000(3)
C10 0.027(3) 0.056(4) 0.028(3) -0.016(3) 0.013(3) -0.007(3)
C11 0.024(3) 0.031(3) 0.020(3) -0.005(2) 0.007(2) 0.007(3)
C12 0.026(3) 0.038(4) 0.027(3) -0.010(3) 0.002(3) 0.003(3)
C13 0.022(3) 0.038(4) 0.028(3) -0.003(3) 0.004(2) 0.000(3)
C14 0.028(3) 0.027(3) 0.027(3) -0.005(2) 0.008(2) 0.005(3)
C15 0.047(4) 0.050(4) 0.028(3) -0.019(3) 0.009(3) -0.012(3)
C16 0.041(4) 0.048(4) 0.031(3) -0.014(3) 0.014(3) -0.014(3)
Cd1 0.0268(3) 0.0447(3) 0.0518(3) -0.0307(2) 0.0200(2) -0.0115(2)
O1 0.047(3) 0.064(3) 0.046(3) 0.006(2) 0.024(2) 0.008(2)
O2 0.023(2) 0.047(3) 0.0311(19) -0.0103(19) 0.0152(15) -0.0025(19)
O3 0.066(3) 0.036(3) 0.099(4) -0.033(3) 0.040(3) -0.016(3)
O4 0.042(3) 0.052(3) 0.086(3) -0.031(3) 0.032(2) -0.012(2)
O5 0.022(2) 0.049(3) 0.054(3) -0.014(2) 0.017(2) -0.005(2)
O6 0.024(2) 0.050(3) 0.042(2) -0.025(2) 0.0132(19) -0.008(2)
O7 0.039(3) 0.050(3) 0.062(3) -0.024(2) 0.024(2) -0.006(2)

loop_
_atom_type_symbol
_atom_type_description
_atom_type_scat_dispersion_real
_atom_type_scat_dispersion_imag
_atom_type_scat_source
C C 0.0033 0.0016 'International Tables Vol C Tables 4.2.6.8 and 6.1.1.4'
Cd Cd -0.8075 1.2024 'International Tables Vol C Tables 4.2.6.8 and 6.1.1.4'
O O 0.0106 0.0060 'International Tables Vol C Tables 4.2.6.8 and 6.1.1.4'
H H 0.0000 0.0000 'International Tables Vol C Tables 4.2.6.8 and 6.1.1.4'

loop_
_geom_angle_atom_site_label_1
_geom_angle_atom_site_label_2
_geom_angle_atom_site_label_3
_geom_angle
_geom_angle_site_symmetry_1
_geom_angle_site_symmetry_3
O4 C1 O3 126.7(6) . .
O4 C1 C2 115.0(6) . .
O3 C1 C2 118.3(5) . .
O1 C2 C1 112.1(5) . .
O1 C2 H2A 109.2 . .
C1 C2 H2A 109.2 . .
O1 C2 H2B 109.2 . .
C1 C2 H2B 109.2 . .
H2A C2 H2B 107.9 . .
C8 C3 C4 118.7(6) . .
C8 C3 O1 126.0(6) . .
C4 C3 O1 115.2(6) . .
C3 C4 C5 120.4(6) . .
C3 C4 H4 119.8 . .
C5 C4 H4 119.8 . .
C6 C5 C4 122.5(6) . .
C6 C5 H5 118.7 . .
C4 C5 H5 118.7 . .
C5 C6 C7 116.0(5) . .
C5 C6 C6 122.2(7) . 2_466
C7 C6 C6 121.8(7) . 2_466
C6 C7 C8 123.0(6) . .
C6 C7 H7 118.5 . .
C8 C7 H7 118.5 . .
C3 C8 C7 119.4(6) . .
C3 C8 H8 120.3 . .
C7 C8 H8 120.3 . .
O5 C9 O6 125.9(5) . .
O5 C9 C10 115.2(5) . .
O6 C9 C10 118.9(5) . .
O2 C10 C9 110.7(5) . .
O2 C10 H10A 109.5 . .
C9 C10 H10A 109.5 . .
O2 C10 H10B 109.5 . .
C9 C10 H10B 109.5 . .
H10A C10 H10B 108.1 . .
C16 C11 C12 119.9(5) . .
C16 C11 O2 124.3(5) . .
C12 C11 O2 115.9(5) . .
C11 C12 C13 119.7(5) . .
C11 C12 H12 120.2 . .
C13 C12 H12 120.2 . .
C14 C13 C12 122.2(5) . .
C14 C13 H13 118.9 . .
C12 C13 H13 118.9 . .
C13 C14 C15 116.5(5) . .
C13 C14 C14 122.4(6) . 2_576
C15 C14 C14 121.1(6) . 2_576
C14 C15 C16 121.5(5) . .
C14 C15 H15 119.3 . .
C16 C15 H15 119.3 . .
C11 C16 C15 120.3(5) . .
C11 C16 H16 119.9 . .
C15 C16 H16 119.9 . .
O3 Cd1 O7 164.92(14) . .
O3 Cd1 O5 81.30(15) . 1_455
O7 Cd1 O5 83.68(14) . 1_455
O3 Cd1 O6 103.26(15) . 2_675
O7 Cd1 O6 88.16(14) . 2_675
O5 Cd1 O6 134.10(15) 1_455 2_675
O3 Cd1 O6 106.66(17) . .
O7 Cd1 O6 85.94(15) . .
O5 Cd1 O6 150.45(14) 1_455 .
O6 Cd1 O6 72.88(16) 2_675 .
O3 Cd1 O2 89.80(16) . .
O7 Cd1 O2 88.00(14) . .
O5 Cd1 O2 86.55(13) 1_455 .
O6 Cd1 O2 138.33(13) 2_675 .
O6 Cd1 O2 65.46(11) . .
C3 O1 C2 120.5(5) . .
C11 O2 C10 116.5(4) . .
C11 O2 Cd1 131.8(3) . .
C10 O2 Cd1 111.4(3) . .
C1 O3 Cd1 132.2(4) . .
C9 O5 Cd1 139.0(4) . 1_655
C9 O6 Cd1 123.7(3) . 2_675
C9 O6 Cd1 120.6(3) . .
Cd1 O6 Cd1 107.12(16) 2_675 .
Cd1 O7 H7B 97.9 . .
Cd1 O7 H7A 118.3 . .
H7B O7 H7A 98.4 . .

loop_
_geom_bond_atom_site_label_1
_geom_bond_atom_site_label_2
_geom_bond_distance
_geom_bond_site_symmetry_2
C1 O4 1.244(6) .
C1 O3 1.236(7) .
C1 C2 1.481(8) .
C2 O1 1.423(6) .
C2 H2A 0.9700 .
C2 H2B 0.9700 .
C3 C8 1.362(8) .
C3 C4 1.366(8) .
C3 O1 1.367(6) .
C4 C5 1.373(7) .
C4 H4 0.9300 .
C5 C6 1.360(8) .
C5 H5 0.9300 .
C6 C7 1.364(8) .
C6 C6 1.490(10) 2_466
C7 C8 1.384(7) .
C7 H7 0.9300 .
C8 H8 0.9300 .
C9 O5 1.249(6) .
C9 O6 1.263(7) .
C9 C10 1.507(7) .
C10 O2 1.426(6) .
C10 H10A 0.9700 .
C10 H10B 0.9700 .
C11 C16 1.353(7) .
C11 C12 1.368(7) .
C11 O2 1.395(5) .
C12 C13 1.382(6) .
C12 H12 0.9300 .
C13 C14 1.378(7) .
C13 H13 0.9300 .
C14 C15 1.385(7) .
C14 C14 1.495(9) 2_576
C15 C16 1.389(6) .
C15 H15 0.9300 .
C16 H16 0.9300 .
Cd1 O3 2.150(4) .
Cd1 O7 2.195(4) .
Cd1 O5 2.258(4) 1_455
Cd1 O6 2.268(3) 2_675
Cd1 O6 2.325(4) .
Cd1 O2 2.534(4) .
O5 Cd1 2.258(4) 1_655
O6 Cd1 2.268(3) 2_675
O7 H7B 0.8500 .
O7 H7A 0.8500 .

loop_
_geom_hbond_atom_site_label_D
_geom_hbond_atom_site_label_H
_geom_hbond_atom_site_label_A
_geom_hbond_distance_DH
_geom_hbond_distance_HA
_geom_hbond_distance_DA
_geom_hbond_angle_DHA
_geom_hbond_site_symmetry_A
O7 H7B O4 0.85 2.03 2.689(5) 133.3 2_675
O7 H7A O4 0.85 1.89 2.684(6) 156.0 1_565

loop_
_geom_torsion_atom_site_label_1
_geom_torsion_atom_site_label_2
_geom_torsion_atom_site_label_3
_geom_torsion_atom_site_label_4
_geom_torsion
_geom_torsion_site_symmetry_1
_geom_torsion_site_symmetry_4
O4 C1 C2 O1 -167.7(5) . .
O3 C1 C2 O1 14.2(9) . .
C8 C3 C4 C5 -1.7(10) . .
O1 C3 C4 C5 176.2(6) . .
C3 C4 C5 C6 0.7(11) . .
C4 C5 C6 C7 1.5(10) . .
C4 C5 C6 C6 -179.3(7) . 2_466
C5 C6 C7 C8 -2.8(10) . .
C6 C6 C7 C8 178.0(7) 2_466 .
C4 C3 C8 C7 0.5(10) . .
O1 C3 C8 C7 -177.1(6) . .
C6 C7 C8 C3 1.9(11) . .
O5 C9 C10 O2 -178.1(5) . .
O6 C9 C10 O2 3.9(8) . .
C16 C11 C12 C13 0.1(9) . .
O2 C11 C12 C13 178.4(5) . .
C11 C12 C13 C14 -0.9(9) . .
C12 C13 C14 C15 0.8(8) . .
C12 C13 C14 C14 -178.7(6) . 2_576
C13 C14 C15 C16 0.1(9) . .
C14 C14 C15 C16 179.5(6) 2_576 .
C12 C11 C16 C15 0.8(9) . .
O2 C11 C16 C15 -177.5(5) . .
C14 C15 C16 C11 -0.9(10) . .
C8 C3 O1 C2 -6.3(10) . .
C4 C3 O1 C2 176.0(6) . .
C1 C2 O1 C3 -117.3(6) . .
C16 C11 O2 C10 13.6(8) . .
C12 C11 O2 C10 -164.7(5) . .
C16 C11 O2 Cd1 -160.3(4) . .
C12 C11 O2 Cd1 21.4(7) . .
C9 C10 O2 C11 157.2(4) . .
C9 C10 O2 Cd1 -27.7(6) . .
O3 Cd1 O2 C11 -48.1(4) . .
O7 Cd1 O2 C11 117.0(4) . .
O5 Cd1 O2 C11 33.2(4) 1_455 .
O6 Cd1 O2 C11 -158.0(4) 2_675 .
O6 Cd1 O2 C11 -156.6(5) . .
O3 Cd1 O2 C10 137.8(4) . .
O7 Cd1 O2 C10 -57.2(4) . .
O5 Cd1 O2 C10 -140.9(4) 1_455 .
O6 Cd1 O2 C10 27.8(4) 2_675 .
O6 Cd1 O2 C10 29.3(3) . .
O4 C1 O3 Cd1 11.9(12) . .
C2 C1 O3 Cd1 -170.3(5) . .
O7 Cd1 O3 C1 163.9(6) . .
O5 Cd1 O3 C1 158.9(7) 1_455 .
O6 Cd1 O3 C1 25.5(7) 2_675 .
O6 Cd1 O3 C1 -50.3(7) . .
O2 Cd1 O3 C1 -114.6(7) . .
O6 C9 O5 Cd1 -38.1(9) . 1_655
C10 C9 O5 Cd1 144.1(4) . 1_655
O5 C9 O6 Cd1 -7.6(8) . 2_675
C10 C9 O6 Cd1 170.2(4) . 2_675
O5 C9 O6 Cd1 -151.2(5) . .
C10 C9 O6 Cd1 26.5(7) . .
O3 Cd1 O6 C9 -112.0(4) . .
O7 Cd1 O6 C9 59.6(4) . .
O5 Cd1 O6 C9 -10.0(6) 1_455 .
O6 Cd1 O6 C9 148.9(5) 2_675 .
O2 Cd1 O6 C9 -30.1(4) . .
O3 Cd1 O6 Cd1 99.11(19) . 2_675
O7 Cd1 O6 Cd1 -89.33(17) . 2_675
O5 Cd1 O6 Cd1 -158.9(2) 1_455 2_675
O6 Cd1 O6 Cd1 0.0 2_675 2_675
O2 Cd1 O6 Cd1 -179.0(2) . 2_675
